data_1553966
loop_
_publ_author_name
'Song, Bo'
'Chen, Mu-Wang'
'Zhou, Yong-Gui'

_publ_section_title
;
 Synthesis of chiral sultams with two adjacent stereocenters via
 palladium-catalyzed dynamic kinetic resolution
;
_journal_issue 7
_journal_name_full 'Organic Chemistry Frontiers'
_journal_page_first 1113
_journal_paper_doi 10.1039/C7QO01098B
_journal_volume 5
_journal_year 2018
_chemical_absolute_configuration rmad
_chemical_formula_moiety 'C18 H21 N O2 S'
_chemical_formula_sum 'C18 H21 N O2 S'
_chemical_formula_weight 315.42
_chemical_name_systematic '3-n-Butyl-4-phenyl-3,4-dihydro-2H-benzo[e][1,2]thiazine 1,1-dioxide'
_space_group_crystal_system orthorhombic
_space_group_IT_number 19
_space_group_name_Hall 'P 2ac 2ab'
_space_group_name_H-M_alt 'P 21 21 21'
_atom_sites_solution_hydrogens geom
_atom_sites_solution_primary direct
_audit_creation_date 2015-12-09
_audit_creation_method
;
Olex2 1.2
(compiled 2014.07.22 svn.r2960 for OlexSys, GUI svn.r4862)
;
_audit_update_record
;
2016-03-18 deposited with the CCDC.
2018-01-16 downloaded from the CCDC.
;
_cell_angle_alpha 90
_cell_angle_beta 90
_cell_angle_gamma 90
_cell_formula_units_Z 4
_cell_length_a 9.4077(15)
_cell_length_b 9.9254(16)
_cell_length_c 17.562(3)
_cell_measurement_reflns_used 2495
_cell_measurement_temperature 293
_cell_measurement_theta_max 23.97
_cell_measurement_theta_min 2.32
_cell_volume 1639.9(5)
_computing_cell_refinement 'SAINT v7.68A (Bruker, 2009)'
_computing_data_reduction 'SAINT v7.68A (Bruker, 2009)'
_computing_molecular_graphics 'Olex2 (Dolomanov et al., 2009)'
_computing_publication_material 'Olex2 (Dolomanov et al., 2009)'
_computing_structure_refinement 'XL (Sheldrick, 2008)'
_computing_structure_solution 'ShelXS (Sheldrick, 2008)'
_diffrn_ambient_temperature 293.15
_diffrn_measured_fraction_theta_full 1.000
_diffrn_measured_fraction_theta_max 0.998
_diffrn_measurement_device_type 'Bruker APEX-II CCD'
_diffrn_measurement_method '\f and \w scans'
_diffrn_radiation_monochromator graphite
_diffrn_radiation_type MoK\a
_diffrn_radiation_wavelength 0.71073
_diffrn_reflns_av_R_equivalents 0.0510
_diffrn_reflns_av_unetI/netI 0.0585
_diffrn_reflns_Laue_measured_fraction_full 1.000
_diffrn_reflns_Laue_measured_fraction_max 0.998
_diffrn_reflns_limit_h_max 13
_diffrn_reflns_limit_h_min -8
_diffrn_reflns_limit_k_max 12
_diffrn_reflns_limit_k_min -14
_diffrn_reflns_limit_l_max 25
_diffrn_reflns_limit_l_min -25
_diffrn_reflns_number 16778
_diffrn_reflns_point_group_measured_fraction_full 1.000
_diffrn_reflns_point_group_measured_fraction_max 0.997
_diffrn_reflns_theta_full 25.242
_diffrn_reflns_theta_max 30.662
_diffrn_reflns_theta_min 2.319
_diffrn_standards_number 0
_exptl_absorpt_coefficient_mu 0.204
_exptl_absorpt_correction_T_max 0.7461
_exptl_absorpt_correction_T_min 0.6740
_exptl_absorpt_correction_type multi-scan
_exptl_absorpt_process_details
;
SADABS-2008/1 (Bruker,2008) was used for absorption correction.
wR2(int) was 0.0578 before and 0.0509 after correction.
The Ratio of minimum to maximum transmission is 0.9034.
The \l/2 correction factor is 0.0015.
;
_exptl_crystal_colour colourless
_exptl_crystal_density_diffrn 1.278
_exptl_crystal_description block
_exptl_crystal_F_000 672
_exptl_crystal_recrystallization_method 'Re-crystallisation from solvent'
_exptl_crystal_size_max 0.22
_exptl_crystal_size_mid 0.18
_exptl_crystal_size_min 0.12
_refine_diff_density_max 0.236
_refine_diff_density_min -0.408
_refine_diff_density_rms 0.067
_refine_ls_abs_structure_details
;
 Flack x determined using 1145 quotients [(I+)-(I-)]/[(I+)+(I-)]
 (Parsons, Flack and Wagner, Acta Cryst. B69 (2013) 249-259).
;
_refine_ls_abs_structure_Flack 0.01(5)
_refine_ls_extinction_method none
_refine_ls_goodness_of_fit_ref 1.014
_refine_ls_hydrogen_treatment constr
_refine_ls_matrix_type full
_refine_ls_number_parameters 200
_refine_ls_number_reflns 5073
_refine_ls_number_restraints 0
_refine_ls_restrained_S_all 1.014
_refine_ls_R_factor_all 0.0932
_refine_ls_R_factor_gt 0.0553
_refine_ls_shift/su_max 0.002
_refine_ls_shift/su_mean 0.000
_refine_ls_structure_factor_coef Fsqd
_refine_ls_weighting_details 'w=1/[\s^2^(Fo^2^)+(0.0686P)^2^] where P=(Fo^2^+2Fc^2^)/3'
_refine_ls_weighting_scheme calc
_refine_ls_wR_factor_gt 0.1200
_refine_ls_wR_factor_ref 0.1375
_reflns_Friedel_coverage 0.765
_reflns_Friedel_fraction_full 1.000
_reflns_Friedel_fraction_max 0.996
_reflns_number_gt 3371
_reflns_number_total 5073
_reflns_threshold_expression 'I > 2\s(I)'
_cod_data_source_file c7qo01098b2.cif
_cod_data_source_block mo_dm15898_0m
_cod_database_code 1553966
_shelxl_version_number 2014-3
_shelx_space_group_comment
;
The symmetry employed for this shelxl refinement is uniquely defined
by the following loop, which should always be used as a source of
symmetry information in preference to the above space-group names.
They are only intended as comments.
;
_shelx_estimated_absorpt_t_max 0.976
_shelx_estimated_absorpt_t_min 0.956
_olex2_refinement_description
;
1. Fixed Uiso
 At 1.2 times of:
  All C(H) groups, All C(H,H) groups, All N(H) groups
 At 1.5 times of:
  All C(H,H,H) groups
2.a Ternary CH refined with riding coordinates:
 C7(H7), C8(H8)
2.b Secondary CH2 refined with riding coordinates:
 C9(H9A,H9B), C10(H10A,H10B), C11(H11A,H11B)
2.c Aromatic/amide H refined with riding coordinates:
 N1(H1), C2(H2), C3(H3), C4(H4), C5(H5), C14(H14), C15(H15), C16(H16),
 C17(H17), C18(H18)
2.d Idealised Me refined as rotating group:
 C12(H12A,H12B,H12C)
;
_olex2_submission_special_instructions 'No special instructions were received'
_solvent_exptl_crystal_recrystallization_method Et2O/PE

loop_
_space_group_symop_operation_xyz
'x, y, z'
'x+1/2, -y+1/2, -z'
'-x, y+1/2, -z+1/2'
'-x+1/2, -y, z+1/2'

loop_
_atom_site_label
_atom_site_type_symbol
_atom_site_fract_x
_atom_site_fract_y
_atom_site_fract_z
_atom_site_U_iso_or_equiv
_atom_site_adp_type
_atom_site_occupancy
_atom_site_site_symmetry_order
_atom_site_calc_flag
_atom_site_refinement_flags_posn
S1 S 0.42639(8) 0.00417(9) 0.78820(4) 0.0401(2) Uani 1 1 d .
O1 O 0.4823(3) -0.1295(2) 0.78127(15) 0.0559(7) Uani 1 1 d .
O2 O 0.3290(3) 0.0496(3) 0.73249(15) 0.0656(8) Uani 1 1 d .
N1 N 0.5573(3) 0.1062(2) 0.79100(14) 0.0352(5) Uani 1 1 d .
H1 H 0.5671 0.1706 0.7587 0.042 Uiso 1 1 calc R
C1 C 0.3529(3) 0.0162(3) 0.87913(16) 0.0361(6) Uani 1 1 d .
C2 C 0.2097(3) -0.0121(4) 0.8891(2) 0.0488(8) Uani 1 1 d .
H2 H 0.1531 -0.0322 0.8472 0.059 Uiso 1 1 calc R
C3 C 0.1517(4) -0.0105(4) 0.9605(2) 0.0543(9) Uani 1 1 d .
H3 H 0.0553 -0.0274 0.9672 0.065 Uiso 1 1 calc R
C4 C 0.2364(4) 0.0161(4) 1.0220(2) 0.0541(9) Uani 1 1 d .
H4 H 0.1982 0.0128 1.0708 0.065 Uiso 1 1 calc R
C5 C 0.3774(4) 0.0476(3) 1.01238(19) 0.0453(8) Uani 1 1 d .
H5 H 0.4324 0.0675 1.0549 0.054 Uiso 1 1 calc R
C6 C 0.4401(3) 0.0503(3) 0.94044(17) 0.0353(6) Uani 1 1 d .
C7 C 0.5932(3) 0.0987(3) 0.93241(15) 0.0331(6) Uani 1 1 d .
H7 H 0.5922 0.1956 0.9433 0.040 Uiso 1 1 calc R
C8 C 0.6601(3) 0.0827(3) 0.85261(16) 0.0334(6) Uani 1 1 d .
H8 H 0.6947 -0.0101 0.8480 0.040 Uiso 1 1 calc R
C9 C 0.7858(4) 0.1765(4) 0.84161(19) 0.0434(8) Uani 1 1 d .
H9A H 0.7522 0.2687 0.8441 0.052 Uiso 1 1 calc R
H9B H 0.8518 0.1633 0.8834 0.052 Uiso 1 1 calc R
C10 C 0.8649(4) 0.1572(4) 0.7676(2) 0.0506(9) Uani 1 1 d .
H10A H 0.8983 0.0649 0.7650 0.061 Uiso 1 1 calc R
H10B H 0.7992 0.1710 0.7258 0.061 Uiso 1 1 calc R
C11 C 0.9898(5) 0.2502(5) 0.7575(3) 0.0644(11) Uani 1 1 d .
H11A H 1.0591 0.2324 0.7971 0.077 Uiso 1 1 calc R
H11B H 0.9581 0.3427 0.7630 0.077 Uiso 1 1 calc R
C12 C 1.0597(5) 0.2329(6) 0.6802(3) 0.0873(17) Uani 1 1 d .
H12A H 1.0849 0.1401 0.6730 0.131 Uiso 1 1 calc GR
H12B H 1.1437 0.2876 0.6777 0.131 Uiso 1 1 calc GR
H12C H 0.9946 0.2601 0.6410 0.131 Uiso 1 1 calc GR
C13 C 0.6898(3) 0.0346(3) 0.99156(16) 0.0364(7) Uani 1 1 d .
C14 C 0.7211(4) -0.1013(4) 0.9881(2) 0.0456(8) Uani 1 1 d .
H14 H 0.6788 -0.1548 0.9510 0.055 Uiso 1 1 calc R
C15 C 0.8146(4) -0.1580(4) 1.0393(2) 0.0537(9) Uani 1 1 d .
H15 H 0.8375 -0.2489 1.0352 0.064 Uiso 1 1 calc R
C16 C 0.8742(4) -0.0829(5) 1.0960(2) 0.0595(11) Uani 1 1 d .
H16 H 0.9366 -0.1222 1.1306 0.071 Uiso 1 1 calc R
C17 C 0.8414(5) 0.0509(5) 1.1015(2) 0.0625(11) Uani 1 1 d .
H17 H 0.8803 0.1025 1.1405 0.075 Uiso 1 1 calc R
C18 C 0.7497(4) 0.1106(4) 1.0488(2) 0.0507(9) Uani 1 1 d .
H18 H 0.7291 0.2021 1.0524 0.061 Uiso 1 1 calc R

loop_
_atom_site_aniso_label
_atom_site_aniso_U_11
_atom_site_aniso_U_22
_atom_site_aniso_U_33
_atom_site_aniso_U_23
_atom_site_aniso_U_13
_atom_site_aniso_U_12
S1 0.0423(4) 0.0469(4) 0.0310(3) -0.0026(4) -0.0032(3) -0.0085(4)
O1 0.0727(17) 0.0406(13) 0.0543(15) -0.0164(12) 0.0130(14) -0.0132(12)
O2 0.0504(14) 0.102(2) 0.0442(14) 0.0114(14) -0.0135(11) -0.0126(15)
N1 0.0393(13) 0.0365(12) 0.0298(11) 0.0065(11) -0.0019(12) -0.0047(11)
C1 0.0398(15) 0.0336(16) 0.0347(13) -0.0011(13) 0.0033(12) -0.0013(14)
C2 0.0421(17) 0.055(2) 0.0492(18) -0.0019(18) -0.0019(14) -0.0078(18)
C3 0.0404(17) 0.062(2) 0.060(2) 0.000(2) 0.0119(16) -0.0077(19)
C4 0.057(2) 0.059(2) 0.0465(19) -0.0053(18) 0.0198(16) -0.003(2)
C5 0.0508(19) 0.0489(19) 0.0363(16) -0.0054(14) 0.0047(15) -0.0011(16)
C6 0.0421(17) 0.0287(14) 0.0349(14) -0.0009(11) 0.0031(14) 0.0028(12)
C7 0.0411(17) 0.0283(13) 0.0299(13) -0.0002(11) -0.0017(12) -0.0018(13)
C8 0.0354(16) 0.0331(15) 0.0319(15) 0.0013(12) -0.0035(12) 0.0009(13)
C9 0.0426(18) 0.0507(19) 0.0367(16) -0.0002(14) -0.0026(14) -0.0081(16)
C10 0.0425(18) 0.062(2) 0.0472(19) 0.0048(17) 0.0063(16) -0.0055(16)
C11 0.050(2) 0.077(3) 0.065(3) 0.014(2) 0.004(2) -0.009(2)
C12 0.067(3) 0.106(4) 0.089(4) 0.034(3) 0.034(3) 0.010(3)
C13 0.0390(16) 0.0416(18) 0.0287(14) 0.0030(12) 0.0000(12) -0.0056(13)
C14 0.050(2) 0.0451(19) 0.0415(18) 0.0052(15) -0.0059(15) -0.0026(17)
C15 0.055(2) 0.055(2) 0.051(2) 0.0193(17) -0.0008(18) 0.0048(18)
C16 0.050(2) 0.088(3) 0.040(2) 0.023(2) -0.0088(17) -0.003(2)
C17 0.065(3) 0.086(3) 0.0369(18) -0.0006(18) -0.0141(18) -0.018(2)
C18 0.063(2) 0.052(2) 0.0369(18) -0.0017(15) -0.0056(17) -0.0120(18)

loop_
_atom_type_symbol
_atom_type_description
_atom_type_scat_dispersion_real
_atom_type_scat_dispersion_imag
_atom_type_scat_source
C C 0.0033 0.0016 'International Tables Vol C Tables 4.2.6.8 and 6.1.1.4'
H H 0.0000 0.0000 'International Tables Vol C Tables 4.2.6.8 and 6.1.1.4'
N N 0.0061 0.0033 'International Tables Vol C Tables 4.2.6.8 and 6.1.1.4'
O O 0.0106 0.0060 'International Tables Vol C Tables 4.2.6.8 and 6.1.1.4'
S S 0.1246 0.1234 'International Tables Vol C Tables 4.2.6.8 and 6.1.1.4'

loop_
_geom_angle_atom_site_label_1
_geom_angle_atom_site_label_2
_geom_angle_atom_site_label_3
_geom_angle
O1 S1 N1 107.88(15)
O1 S1 C1 106.68(15)
O2 S1 O1 118.33(17)
O2 S1 N1 108.59(15)
O2 S1 C1 110.79(16)
N1 S1 C1 103.55(14)
S1 N1 H1 122.3
C8 N1 S1 115.45(19)
C8 N1 H1 122.3
C2 C1 S1 119.1(2)
C2 C1 C6 121.5(3)
C6 C1 S1 119.4(2)
C1 C2 H2 120.0
C3 C2 C1 120.0(3)
C3 C2 H2 120.0
C2 C3 H3 120.2
C2 C3 C4 119.6(3)
C4 C3 H3 120.2
C3 C4 H4 119.7
C3 C4 C5 120.6(3)
C5 C4 H4 119.7
C4 C5 H5 119.2
C4 C5 C6 121.6(3)
C6 C5 H5 119.2
C1 C6 C7 124.1(3)
C5 C6 C1 116.5(3)
C5 C6 C7 119.3(3)
C6 C7 H7 106.4
C6 C7 C8 115.9(2)
C8 C7 H7 106.4
C13 C7 C6 111.7(2)
C13 C7 H7 106.4
C13 C7 C8 109.4(3)
N1 C8 C7 112.5(2)
N1 C8 H8 107.9
N1 C8 C9 108.8(2)
C7 C8 H8 107.9
C9 C8 C7 111.7(2)
C9 C8 H8 107.9
C8 C9 H9A 108.6
C8 C9 H9B 108.6
H9A C9 H9B 107.6
C10 C9 C8 114.6(3)
C10 C9 H9A 108.6
C10 C9 H9B 108.6
C9 C10 H10A 108.7
C9 C10 H10B 108.7
H10A C10 H10B 107.6
C11 C10 C9 114.2(3)
C11 C10 H10A 108.7
C11 C10 H10B 108.7
C10 C11 H11A 109.2
C10 C11 H11B 109.2
C10 C11 C12 112.0(4)
H11A C11 H11B 107.9
C12 C11 H11A 109.2
C12 C11 H11B 109.2
C11 C12 H12A 109.5
C11 C12 H12B 109.5
C11 C12 H12C 109.5
H12A C12 H12B 109.5
H12A C12 H12C 109.5
H12B C12 H12C 109.5
C14 C13 C7 120.4(3)
C18 C13 C7 120.9(3)
C18 C13 C14 118.7(3)
C13 C14 H14 119.8
C15 C14 C13 120.4(4)
C15 C14 H14 119.8
C14 C15 H15 119.5
C16 C15 C14 121.0(4)
C16 C15 H15 119.5
C15 C16 H16 120.4
C15 C16 C17 119.3(4)
C17 C16 H16 120.4
C16 C17 H17 119.8
C16 C17 C18 120.4(4)
C18 C17 H17 119.8
C13 C18 C17 120.2(4)
C13 C18 H18 119.9
C17 C18 H18 119.9

loop_
_geom_bond_atom_site_label_1
_geom_bond_atom_site_label_2
_geom_bond_distance
S1 O1 1.432(3)
S1 O2 1.414(3)
S1 N1 1.595(3)
S1 C1 1.744(3)
N1 H1 0.8600
N1 C8 1.470(4)
C1 C2 1.387(4)
C1 C6 1.395(4)
C2 H2 0.9300
C2 C3 1.368(5)
C3 H3 0.9300
C3 C4 1.368(5)
C4 H4 0.9300
C4 C5 1.373(5)
C5 H5 0.9300
C5 C6 1.395(4)
C6 C7 1.525(4)
C7 H7 0.9800
C7 C8 1.545(4)
C7 C13 1.520(4)
C8 H8 0.9800
C8 C9 1.518(4)
C9 H9A 0.9700
C9 H9B 0.9700
C9 C10 1.509(5)
C10 H10A 0.9700
C10 H10B 0.9700
C10 C11 1.505(5)
C11 H11A 0.9700
C11 H11B 0.9700
C11 C12 1.518(6)
C12 H12A 0.9600
C12 H12B 0.9600
C12 H12C 0.9600
C13 C14 1.382(5)
C13 C18 1.377(5)
C14 H14 0.9300
C14 C15 1.379(5)
C15 H15 0.9300
C15 C16 1.365(6)
C16 H16 0.9300
C16 C17 1.366(6)
C17 H17 0.9300
C17 C18 1.397(5)
C18 H18 0.9300

loop_
_geom_torsion_atom_site_label_1
_geom_torsion_atom_site_label_2
_geom_torsion_atom_site_label_3
_geom_torsion_atom_site_label_4
_geom_torsion
S1 N1 C8 C7 -62.4(3)
S1 N1 C8 C9 173.2(2)
S1 C1 C2 C3 176.4(3)
S1 C1 C6 C5 -174.9(2)
S1 C1 C6 C7 9.5(4)
O1 S1 N1 C8 -57.8(2)
O1 S1 C1 C2 -92.8(3)
O1 S1 C1 C6 85.4(3)
O2 S1 N1 C8 172.8(2)
O2 S1 C1 C2 37.3(3)
O2 S1 C1 C6 -144.5(3)
N1 S1 C1 C2 153.6(3)
N1 S1 C1 C6 -28.3(3)
N1 C8 C9 C10 -60.6(4)
C1 S1 N1 C8 55.0(2)
C1 C2 C3 C4 -1.5(6)
C1 C6 C7 C8 -11.6(4)
C1 C6 C7 C13 -137.8(3)
C2 C1 C6 C5 3.2(5)
C2 C1 C6 C7 -172.4(3)
C2 C3 C4 C5 3.2(6)
C3 C4 C5 C6 -1.6(6)
C4 C5 C6 C1 -1.5(5)
C4 C5 C6 C7 174.3(3)
C5 C6 C7 C8 173.0(3)
C5 C6 C7 C13 46.7(4)
C6 C1 C2 C3 -1.7(5)
C6 C7 C8 N1 36.2(3)
C6 C7 C8 C9 158.9(3)
C6 C7 C13 C14 68.8(4)
C6 C7 C13 C18 -112.2(3)
C7 C8 C9 C10 174.6(3)
C7 C13 C14 C15 176.6(3)
C7 C13 C18 C17 -178.3(3)
C8 C7 C13 C14 -60.9(4)
C8 C7 C13 C18 118.1(3)
C8 C9 C10 C11 -179.7(3)
C9 C10 C11 C12 -176.3(4)
C13 C7 C8 N1 163.6(2)
C13 C7 C8 C9 -73.7(3)
C13 C14 C15 C16 2.4(6)
C14 C13 C18 C17 0.7(5)
C14 C15 C16 C17 -0.6(6)
C15 C16 C17 C18 -1.1(6)
C16 C17 C18 C13 1.0(6)
C18 C13 C14 C15 -2.4(5)
